data_2106268
loop_
_publ_author_name
'Calleri, M.'
'Gazzoni, G.'

_publ_section_title
;
 Structures of (Sr, Ba) ((Al, Ga)2 (Si, Ge)2 O8). I. The crystal
 structures of the synthetic feldspars Sr Ga2 Si2 O8 and Ba Ga2 Si2 O8
;
_journal_name_full 'Acta Crystallographica B (24,1968-38,1982)'
_journal_page_first 560
_journal_page_last 568
_journal_volume 31
_journal_year 1975
_chemical_formula_sum 'Ga2 O8 Si2 Sr'
_chemical_name_systematic 'Sr Ga2 Si2 O8'
_space_group_IT_number 15
_symmetry_space_group_name_Hall '-I 2yc'
_symmetry_space_group_name_H-M 'I 1 2/c 1'
_cell_angle_alpha 90
_cell_angle_beta 115.48
_cell_angle_gamma 90
_cell_formula_units_Z 8
_cell_length_a 8.481
_cell_length_b 13.142
_cell_length_c 14.444
_cell_volume 1453.304
_citation_journal_id_ASTM ACBCAR
_cod_data_source_file Calleri_ACBCAR_1975_1905.cif
_cod_data_source_block Ga2O8Si2Sr1
_cod_original_sg_symbol_Hall '-C 2yc (x,y,-x+z)'
_cod_original_formula_sum 'Ga2 O8 Si2 Sr1'
_cod_database_code 2106268

loop_
_symmetry_equiv_pos_as_xyz
x,y,z
-x,y,-z+1/2
-x,-y,-z
x,-y,z-1/2
x+1/2,y+1/2,z+1/2
-x+1/2,y+1/2,-z+1
-x+1/2,-y+1/2,-z+1/2
x+1/2,-y+1/2,z

loop_
_atom_site_label
_atom_site_type_symbol
_atom_site_fract_x
_atom_site_fract_y
_atom_site_fract_z
_atom_site_occupancy
_atom_site_U_iso_or_equiv
O4 O-2 0.7961 0.1245 0.6098 1 0.0
O5 O-2 0.0069 0.2942 0.1137 1 0.0
O2 O-2 0.5853 0.0003 0.1427 1 0.0
Ga2 Ga+3 0.6943 0.1232 0.1702 1 0.0
O8 O-2 0.2001 0.1156 0.706 1 0.0
Si2 Si+4 0.6797 0.1107 0.6712 1 0.0
Ga1 Ga+3 0.9999 0.1788 0.6193 1 0.0
O1 O-2 0.0047 0.1244 0.0001 1 0.0
Si1 Si+4 0.0072 0.1721 0.1057 1 0.0
O3 O-2 0.8325 0.1229 0.1014 1 0.0
O6 O-2 0.0115 0.3151 0.6308 1 0.0
O7 O-2 0.1852 0.1255 0.1906 1 0.0
Sr1 Sr+2 0.2668 -0.0034 0.0664 1 0.0
